data_2231124
loop_
_publ_author_name
'Bouhali, Amira'
'Trifa, Chahrazed'
'Bouacida, Sofiane'
'Boudaren, Chaouki'
'Bataille, Thierry'

_publ_section_title
;
 Poly[[\m-aqua-tetraaquabis(\m-2-hydroxy-4-oxocyclobut-1-ene-1,3-diolato)strontium]
 hemihydrate]
;
_journal_coeditor_code HB5939
_journal_issue 8
_journal_name_full 'Acta Crystallographica Section E'
_journal_page_first m1130
_journal_page_last m1131
_journal_paper_doi 10.1107/S1600536811028704
_journal_volume 67
_journal_year 2011
_chemical_formula_iupac '[Sr (C4 H O4)2 (H2 O)5] , 0.5H2 O'
_chemical_formula_moiety 'C8 H12 O13 Sr, 0.5(H2 O)'
_chemical_formula_sum 'C8 H13 O13.5 Sr'
_chemical_formula_weight 412.81
_chemical_name_systematic
;
Poly[[\m-aqua-tetraaquabis(\m-2-hydroxy-4-oxocyclobut-1-ene-
1,3-diolato)strontium] hemihydrate]
;
_space_group_IT_number 15
_symmetry_cell_setting monoclinic
_symmetry_space_group_name_Hall '-C 2yc'
_symmetry_space_group_name_H-M 'C 1 2/c 1'
_atom_sites_solution_hydrogens geom
_atom_sites_solution_primary direct
_atom_sites_solution_secondary difmap
_cell_angle_alpha 90
_cell_angle_beta 119.609(4)
_cell_angle_gamma 90
_cell_formula_units_Z 8
_cell_length_a 24.885(3)
_cell_length_b 8.8026(9)
_cell_length_c 13.8918(17)
_cell_measurement_reflns_used 3634
_cell_measurement_temperature 150(2)
_cell_measurement_theta_max 27.47
_cell_measurement_theta_min 2.5
_cell_volume 2645.7(5)
_computing_cell_refinement 'SAINT (Bruker, 2006)'
_computing_data_collection 'APEXII (Bruker, 2006)'
_computing_data_reduction 'SAINT (Bruker, 2006)'
_computing_molecular_graphics 'ORTEP-3 (Farrugia, 1997) and DIAMOND (Brandenburg & Berndt, 2001)'
_computing_publication_material 'WinGX publication routines (Farrugia, 1999)'
_computing_structure_refinement 'SHELXL97 (Sheldrick, 2008)'
_computing_structure_solution 'SIR2002 (Burla <i>et al.</i>, 2003)'
_diffrn_ambient_temperature 150(2)
_diffrn_measured_fraction_theta_full 0.988
_diffrn_measured_fraction_theta_max 0.988
_diffrn_measurement_device_type 'Bruker APEXII'
_diffrn_measurement_method 'CCD rotation images, thin slices'
_diffrn_radiation_monochromator graphite
_diffrn_radiation_type MoK\a
_diffrn_radiation_wavelength 0.71073
_diffrn_reflns_av_R_equivalents 0.0373
_diffrn_reflns_limit_h_max 32
_diffrn_reflns_limit_h_min -32
_diffrn_reflns_limit_k_max 11
_diffrn_reflns_limit_k_min -8
_diffrn_reflns_limit_l_max 18
_diffrn_reflns_limit_l_min -17
_diffrn_reflns_number 9165
_diffrn_reflns_theta_full 27.5
_diffrn_reflns_theta_max 27.5
_diffrn_reflns_theta_min 2.74
_exptl_absorpt_coefficient_mu 4.154
_exptl_absorpt_correction_T_max 0.660
_exptl_absorpt_correction_T_min 0.365
_exptl_absorpt_correction_type multi-scan
_exptl_absorpt_process_details 'SADABS (Bruker, 2006)'
_exptl_crystal_colour colourless
_exptl_crystal_density_diffrn 2.073
_exptl_crystal_density_method 'not measured'
_exptl_crystal_description slab
_exptl_crystal_F_000 1656
_exptl_crystal_size_max 0.57
_exptl_crystal_size_mid 0.27
_exptl_crystal_size_min 0.10
_refine_diff_density_max 0.415
_refine_diff_density_min -0.509
_refine_ls_extinction_method none
_refine_ls_goodness_of_fit_ref 1.031
_refine_ls_hydrogen_treatment mixed
_refine_ls_matrix_type full
_refine_ls_number_parameters 239
_refine_ls_number_reflns 3006
_refine_ls_number_restraints 2
_refine_ls_restrained_S_all 1.034
_refine_ls_R_factor_all 0.0439
_refine_ls_R_factor_gt 0.0278
_refine_ls_shift/su_max 0.001
_refine_ls_shift/su_mean 0
_refine_ls_structure_factor_coef Fsqd
_refine_ls_weighting_details 'calc w=1/[\s^2^(Fo^2^)+(0.0273P)^2^+1.5645P] where P=(Fo^2^+2Fc^2^)/3'
_refine_ls_weighting_scheme calc
_refine_ls_wR_factor_gt 0.0617
_refine_ls_wR_factor_ref 0.0676
_reflns_number_gt 2243
_reflns_number_total 3006
_reflns_threshold_expression I>2\s(I)
_cod_data_source_file hb5939.cif
_cod_data_source_block I
_cod_original_sg_symbol_H-M 'C 2/c'
_cod_database_code 2231124
_cod_database_fobs_code 2231124

loop_
_symmetry_equiv_pos_site_id
_symmetry_equiv_pos_as_xyz
1 x,y,z
2 -x,y,1/2-z
3 -x,-y,-z
4 x,-y,1/2+z
5 1/2+x,1/2+y,z
6 1/2-x,1/2+y,1/2-z
7 1/2-x,1/2-y,-z
8 1/2+x,1/2-y,1/2+z

loop_
_atom_site_type_symbol
_atom_site_label
_atom_site_fract_x
_atom_site_fract_y
_atom_site_fract_z
_atom_site_U_iso_or_equiv
_atom_site_adp_type
_atom_site_calc_flag
_atom_site_refinement_flags
_atom_site_occupancy
_atom_site_symmetry_multiplicity
Sr Sr1 0.911042(8) 0.99774(2) 0.338611(16) 0.00988(8) Uani d . 1 1
O O1 0.83711(7) 1.00426(19) 0.42892(15) 0.0142(3) Uani d . 1 1
O O2 0.98788(9) 0.7809(2) 0.35213(18) 0.0294(5) Uani d . 1 1
O O3 1.02876(8) 1.0958(2) 0.44716(15) 0.0192(4) Uani d . 1 1
O O4 0.92432(9) 1.2071(3) 0.21578(19) 0.0426(7) Uani d . 1 1
O O5 0.88485(10) 0.8965(3) 0.14660(16) 0.0272(5) Uani d . 1 1
O O6 0.80135(7) 1.10726(17) 0.20264(13) 0.0145(4) Uani d . 1 1
O O7 0.68196(8) 1.24431(17) -0.01295(14) 0.0167(4) Uani d . 1 1
O O8 0.63364(7) 0.90554(19) -0.10260(15) 0.0236(4) Uani d . 1 1
O O9 0.74969(7) 0.76209(17) 0.11403(15) 0.0170(4) Uani d . 1 1
H H9 0.7835 0.763 0.1706 0.025 Uiso calc R 1 1
O O11 0.80095(7) 0.40021(18) 0.20800(14) 0.0166(4) Uani d . 1 1
H H11 0.8005 0.3073 0.2116 0.025 Uiso calc R 1 1
O O12 0.84872(7) 0.73793(16) 0.29979(14) 0.0144(4) Uani d . 1 1
O O13 0.95937(8) 0.5984(2) 0.52759(16) 0.0318(5) Uani d . 1 1
O O14 0.91536(7) 0.25641(17) 0.43112(15) 0.0207(4) Uani d . 1 1
C C6 0.75625(10) 1.0501(3) 0.1175(2) 0.0114(5) Uani d . 1 1
C C7 0.70216(10) 1.1153(3) 0.0187(2) 0.0130(5) Uani d . 1 1
C C8 0.67972(11) 0.9580(3) -0.0218(2) 0.0159(5) Uani d . 1 1
C C9 0.73365(10) 0.9012(3) 0.0776(2) 0.0126(5) Uani d . 1 1
C C11 0.84871(10) 0.4537(3) 0.2975(2) 0.0135(5) Uani d . 1 1
C C12 0.86769(10) 0.6055(3) 0.3350(2) 0.0130(5) Uani d . 1 1
C C13 0.91914(11) 0.5446(3) 0.4401(2) 0.0206(6) Uani d . 1 1
C C14 0.89846(10) 0.3877(3) 0.3960(2) 0.0165(5) Uani d . 1 1
O O1W 1 1.4700(3) 0.25 0.0446(9) Uani d SD 1 2
H H1B 0.8227(16) 0.926(4) 0.432(3) 0.05 Uiso d . 1 1
H H1A 0.8113(17) 1.062(4) 0.401(3) 0.05 Uiso d . 1 1
H H5B 0.8812(15) 0.796(4) 0.134(3) 0.05 Uiso d . 1 1
H H2A 1.0251(15) 0.776(4) 0.417(3) 0.05 Uiso d . 1 1
H H5A 0.8711(17) 0.934(5) 0.094(3) 0.05 Uiso d . 1 1
H H3B 1.0439(16) 1.072(4) 0.414(3) 0.05 Uiso d . 1 1
H H3A 1.0298(15) 1.201(4) 0.453(3) 0.05 Uiso d . 1 1
H H2B 0.9798(16) 0.719(4) 0.316(3) 0.05 Uiso d . 1 1
H H4A 0.8953(17) 1.219(4) 0.158(3) 0.05 Uiso d . 1 1
H H4B 0.9498(16) 1.284(4) 0.241(3) 0.05 Uiso d . 1 1
H H1W 1.0225(13) 1.513(3) 0.3020(13) 0.05 Uiso d D 1 1

loop_
_atom_site_aniso_label
_atom_site_aniso_U_11
_atom_site_aniso_U_22
_atom_site_aniso_U_33
_atom_site_aniso_U_12
_atom_site_aniso_U_13
_atom_site_aniso_U_23
Sr1 0.00824(11) 0.00952(13) 0.00876(12) 0.00008(8) 0.00180(8) 0.00180(9)
O1 0.0145(8) 0.0109(9) 0.0172(9) 0.0003(7) 0.0078(7) 0.0015(8)
O2 0.0159(9) 0.0414(13) 0.0193(11) 0.0073(9) -0.0001(8) -0.0139(9)
O3 0.0145(8) 0.0236(10) 0.0162(10) -0.0018(8) 0.0050(7) 0.0060(8)
O4 0.0184(10) 0.0565(15) 0.0300(13) -0.0138(10) -0.0057(9) 0.0294(12)
O5 0.0345(11) 0.0293(11) 0.0111(10) 0.0049(9) 0.0062(9) -0.0023(9)
O6 0.0125(7) 0.0102(8) 0.0112(9) -0.0020(6) -0.0015(7) -0.0015(7)
O7 0.0195(9) 0.0117(9) 0.0123(9) 0.0056(7) 0.0028(7) 0.0001(7)
O8 0.0161(8) 0.0192(9) 0.0174(10) 0.0049(7) -0.0056(8) -0.0093(8)
O9 0.0125(8) 0.0095(8) 0.0179(10) -0.0005(6) -0.0008(7) 0.0016(7)
O11 0.0128(8) 0.0093(8) 0.0157(9) -0.0018(7) -0.0020(7) -0.0020(7)
O12 0.0158(8) 0.0052(8) 0.0142(9) 0.0025(6) 0.0014(7) 0.0023(7)
O13 0.0286(10) 0.0163(9) 0.0199(11) -0.0104(8) -0.0113(8) 0.0048(8)
O14 0.0169(9) 0.0069(8) 0.0245(11) 0.0008(6) -0.0003(8) 0.0040(7)
C6 0.0097(10) 0.0124(11) 0.0106(12) 0.0029(8) 0.0038(9) -0.0007(9)
C7 0.0131(11) 0.0132(12) 0.0098(12) 0.0042(9) 0.0035(10) -0.0006(10)
C8 0.0156(11) 0.0136(12) 0.0135(13) 0.0038(9) 0.0033(10) -0.0036(10)
C9 0.0106(10) 0.0093(11) 0.0146(12) 0.0011(9) 0.0038(10) -0.0018(10)
C11 0.0110(10) 0.0085(10) 0.0152(13) 0.0003(8) 0.0021(10) 0.0000(10)
C12 0.0132(11) 0.0071(11) 0.0142(13) -0.0013(9) 0.0034(10) -0.0020(10)
C13 0.0178(12) 0.0104(11) 0.0209(15) -0.0033(9) -0.0001(11) 0.0031(10)
C14 0.0121(11) 0.0102(11) 0.0185(14) -0.0014(9) 0.0008(10) 0.0016(11)
O1W 0.095(3) 0.0180(16) 0.0227(17) 0 0.031(2) 0

loop_
_atom_type_symbol
_atom_type_description
_atom_type_scat_dispersion_real
_atom_type_scat_dispersion_imag
_atom_type_scat_source
C C 0.0033 0.0016 'International Tables Vol C Tables 4.2.6.8 and 6.1.1.4'
H H 0 0 'International Tables Vol C Tables 4.2.6.8 and 6.1.1.4'
O O 0.0106 0.006 'International Tables Vol C Tables 4.2.6.8 and 6.1.1.4'
Sr Sr -1.5307 3.2498 'International Tables Vol C Tables 4.2.6.8 and 6.1.1.4'

loop_
_geom_angle_atom_site_label_1
_geom_angle_atom_site_label_2
_geom_angle_atom_site_label_3
_geom_angle_site_symmetry_1
_geom_angle_site_symmetry_3
_geom_angle
_geom_angle_publ_flag
O1 Sr1 O2 . . 128.30(6) no
O1 Sr1 O3 . . 122.53(6) no
O1 Sr1 O4 . . 128.24(7) no
O1 Sr1 O5 . . 127.55(7) no
O1 Sr1 O6 . . 67.62(6) no
O1 Sr1 O12 . . 69.46(5) no
O1 Sr1 O14 . 1_565 67.69(6) no
O1 Sr1 O3 . 3_776 68.26(6) no
O2 Sr1 O3 . . 69.05(6) no
O2 Sr1 O4 . . 103.47(8) no
O2 Sr1 O5 . . 68.10(7) no
O2 Sr1 O6 . . 141.02(6) no
O2 Sr1 O12 . . 73.90(6) no
O2 Sr1 O14 . 1_565 138.47(6) no
O2 Sr1 O3 . 3_776 73.44(6) no
O3 Sr1 O4 . . 71.88(7) no
O3 Sr1 O5 . . 109.90(7) no
O3 Sr1 O6 . . 138.14(5) no
O3 Sr1 O12 . . 138.82(5) no
O3 Sr1 O14 . 1_565 70.92(6) no
O3 Sr1 O3 . 3_776 67.95(6) no
O4 Sr1 O5 . . 67.68(8) no
O4 Sr1 O6 . . 72.28(7) no
O4 Sr1 O12 . . 135.59(6) no
O4 Sr1 O14 . 1_565 73.70(7) no
O3 Sr1 O4 3_776 . 137.93(7) no
O5 Sr1 O6 . . 74.91(7) no
O5 Sr1 O12 . . 70.66(7) no
O5 Sr1 O14 . 1_565 138.26(7) no
O3 Sr1 O5 3_776 . 138.71(7) no
O6 Sr1 O12 . . 82.82(5) no
O6 Sr1 O14 . 1_565 78.88(5) no
O3 Sr1 O6 3_776 . 135.76(6) no
O12 Sr1 O14 . 1_565 137.07(6) no
O3 Sr1 O12 3_776 . 84.97(5) no
O3 Sr1 O14 3_776 1_565 81.82(5) no
Sr1 O3 Sr1 . 3_776 112.05(7) no
Sr1 O6 C6 . . 130.94(16) no
Sr1 O12 C12 . . 130.20(17) no
Sr1 O14 C14 1_545 . 134.33(16) no
Sr1 O1 H1B . . 116(3) no
H1A O1 H1B . . 109(4) no
Sr1 O1 H1A . . 112(3) no
H2A O2 H2B . . 117(4) no
Sr1 O2 H2A . . 117(2) no
Sr1 O2 H2B . . 125(3) no
H3A O3 H3B . . 109(4) no
Sr1 O3 H3B . . 108(3) no
Sr1 O3 H3A . . 110(3) no
Sr1 O3 H3A 3_776 . 103(2) no
Sr1 O3 H3B 3_776 . 114(3) no
Sr1 O4 H4A . . 115(3) no
Sr1 O4 H4B . . 125(2) no
H4A O4 H4B . . 115(4) no
Sr1 O5 H5A . . 130(3) no
Sr1 O5 H5B . . 120(2) no
H5A O5 H5B . . 108(4) no
C9 O9 H9 . . 109.00 no
C11 O11 H11 . . 109.00 no
H1W O1W H1W . 2_755 120(3) no
O6 C6 C7 . . 133.8(2) no
O6 C6 C9 . . 136.6(2) no
C7 C6 C9 . . 89.6(2) no
O7 C7 C6 . . 135.3(2) no
C6 C7 C8 . . 89.4(2) no
O7 C7 C8 . . 135.1(2) no
O8 C8 C7 . . 134.2(2) no
O8 C8 C9 . . 137.9(2) no
C7 C8 C9 . . 87.9(2) no
C6 C9 C8 . . 93.1(2) no
O9 C9 C6 . . 136.3(2) no
O9 C9 C8 . . 130.4(2) no
C12 C11 C14 . . 93.3(2) no
O11 C11 C12 . . 131.6(2) no
O11 C11 C14 . . 135.1(2) no
O12 C12 C13 . . 133.6(2) no
O12 C12 C11 . . 136.9(2) no
C11 C12 C13 . . 89.4(2) no
O13 C13 C12 . . 136.0(2) no
O13 C13 C14 . . 135.3(2) no
C12 C13 C14 . . 88.6(2) no
O14 C14 C13 . . 135.7(2) no
C11 C14 C13 . . 88.7(2) no
O14 C14 C11 . . 135.5(2) no

loop_
_geom_bond_atom_site_label_1
_geom_bond_atom_site_label_2
_geom_bond_site_symmetry_2
_geom_bond_distance
_geom_bond_publ_flag
Sr1 O1 . 2.691(2) y
Sr1 O2 . 2.642(2) y
Sr1 O3 . 2.690(2) y
Sr1 O4 . 2.641(3) y
Sr1 O5 . 2.572(2) y
Sr1 O6 . 2.6179(18) y
Sr1 O12 . 2.6646(16) y
Sr1 O14 1_565 2.5906(16) y
Sr1 O3 3_776 2.7154(19) y
O6 C6 . 1.265(3) no
O7 C7 . 1.232(3) no
O8 C8 . 1.231(3) no
O9 C9 . 1.310(3) no
O11 C11 . 1.311(3) no
O12 C12 . 1.262(3) no
O13 C13 . 1.225(3) no
O14 C14 . 1.244(3) no
O1 H1A . 0.76(4) no
O1 H1B . 0.79(4) no
O2 H2A . 0.92(4) no
O2 H2B . 0.70(4) no
O3 H3B . 0.76(4) no
O3 H3A . 0.93(4) no
O4 H4B . 0.87(4) no
O4 H4A . 0.78(4) no
O5 H5A . 0.72(4) no
O5 H5B . 0.90(4) no
O9 H9 . 0.8200 no
O11 H11 . 0.8200 no
O1W H1W . 0.76(2) no
O1W H1W 2_755 0.76(2) no
C6 C7 . 1.483(4) no
C6 C9 . 1.426(4) no
C7 C8 . 1.495(4) no
C8 C9 . 1.458(4) no
C11 C14 . 1.438(4) no
C11 C12 . 1.427(4) no
C12 C13 . 1.487(4) no
C13 C14 . 1.495(4) no

loop_
_geom_hbond_atom_site_label_D
_geom_hbond_atom_site_label_H
_geom_hbond_atom_site_label_A
_geom_hbond_site_symmetry_A
_geom_hbond_distance_DH
_geom_hbond_distance_HA
_geom_hbond_distance_DA
_geom_hbond_angle_DHA
_geom_hbond_publ_flag
O1 H1A O9 6_655 0.76(4) 2.27(4) 2.983(3) 158(4) yes
O1 H1B O7 6_645 0.79(4) 1.99(4) 2.715(2) 153(4) yes
O1W H1W O13 3_776 0.76(2) 2.39(2) 2.801(2) 115(2) yes
O1W H1W O8 8_575 0.76(2) 2.51(3) 3.118(2) 138(3) yes
O2 H2A O14 3_766 0.92(4) 1.91(4) 2.794(3) 161(4) yes
O2 H2B O1W 1_545 0.70(4) 2.52(4) 3.165(3) 154(4) yes
O3 H3A O13 3_776 0.93(4) 1.79(4) 2.712(3) 174(3) yes
O3 H3B O4 2_755 0.76(4) 2.59(4) 3.172(3) 136(3) yes
O4 H4A O7 7_675 0.78(4) 2.01(4) 2.785(3) 177(4) yes
O4 H4B O1W . 0.87(4) 2.03(4) 2.871(3) 163(3) yes
O5 H5A O1 4_574 0.72(4) 2.09(4) 2.787(3) 166(4) yes
O5 H5B O8 7_665 0.90(4) 1.82(4) 2.716(3) 175(4) yes
O9 H9 O12 . 0.82 1.74 2.548(3) 169 yes
O11 H11 O6 1_545 0.82 1.77 2.580(2) 172 yes

loop_
_geom_torsion_atom_site_label_1
_geom_torsion_atom_site_label_2
_geom_torsion_atom_site_label_3
_geom_torsion_atom_site_label_4
_geom_torsion_site_symmetry_1
_geom_torsion_site_symmetry_3
_geom_torsion_site_symmetry_4
_geom_torsion
_geom_torsion_publ_flag
O1 Sr1 O3 Sr1 . . 3_776 42.91(9) no
O2 Sr1 O3 Sr1 . . 3_776 -79.97(8) no
O4 Sr1 O3 Sr1 . . 3_776 167.22(9) no
O5 Sr1 O3 Sr1 . . 3_776 -135.69(8) no
O6 Sr1 O3 Sr1 . . 3_776 134.93(7) no
O12 Sr1 O3 Sr1 . . 3_776 -52.65(11) no
O14 Sr1 O3 Sr1 1_565 . 3_776 88.72(7) no
O3 Sr1 O3 Sr1 3_776 . 3_776 0.00(6) no
O1 Sr1 O6 C6 . . . -106.5(2) no
O2 Sr1 O6 C6 . . . 17.3(3) no
O3 Sr1 O6 C6 . . . 139.1(2) no
O4 Sr1 O6 C6 . . . 106.9(2) no
O5 Sr1 O6 C6 . . . 36.0(2) no
O12 Sr1 O6 C6 . . . -35.8(2) no
O14 Sr1 O6 C6 1_565 . . -176.8(2) no
O3 Sr1 O6 C6 3_776 . . -111.0(2) no
O1 Sr1 O12 C12 . . . -112.7(2) no
O2 Sr1 O12 C12 . . . 30.1(2) no
O3 Sr1 O12 C12 . . . 3.6(2) no
O4 Sr1 O12 C12 . . . 123.1(2) no
O5 Sr1 O12 C12 . . . 102.0(2) no
O6 Sr1 O12 C12 . . . 178.5(2) no
O14 Sr1 O12 C12 1_565 . . -116.4(2) no
O3 Sr1 O12 C12 3_776 . . -44.1(2) no
O1 Sr1 O14 C14 . 1_565 1_565 -112.4(3) no
O2 Sr1 O14 C14 . 1_565 1_565 124.5(2) no
O3 Sr1 O14 C14 . 1_565 1_565 108.4(3) no
O4 Sr1 O14 C14 . 1_565 1_565 32.4(3) no
O5 Sr1 O14 C14 . 1_565 1_565 9.6(3) no
O6 Sr1 O14 C14 . 1_565 1_565 -42.2(3) no
O12 Sr1 O14 C14 . 1_565 1_565 -108.7(2) no
O1 Sr1 O3 Sr1 . 3_776 3_776 -141.83(8) no
O2 Sr1 O3 Sr1 . 3_776 3_776 73.62(8) no
O3 Sr1 O3 Sr1 . 3_776 3_776 0.00(6) no
O4 Sr1 O3 Sr1 . 3_776 3_776 -18.28(14) no
O5 Sr1 O3 Sr1 . 3_776 3_776 95.46(11) no
O6 Sr1 O3 Sr1 . 3_776 3_776 -137.38(7) no
O12 Sr1 O3 Sr1 . 3_776 3_776 148.30(8) no
Sr1 O6 C6 C7 . . . -157.2(2) no
Sr1 O6 C6 C9 . . . 26.7(5) no
Sr1 O12 C12 C11 . . . -152.0(3) no
Sr1 O12 C12 C13 . . . 32.5(4) no
Sr1 O14 C14 C11 1_545 . . 32.9(5) no
Sr1 O14 C14 C13 1_545 . . -150.9(3) no
O6 C6 C7 O7 . . . -2.1(6) no
O6 C6 C7 C8 . . . -177.7(3) no
C9 C6 C7 O7 . . . 175.2(3) no
C9 C6 C7 C8 . . . -0.4(2) no
O6 C6 C9 O9 . . . 1.8(6) no
O6 C6 C9 C8 . . . 177.6(3) no
C7 C6 C9 O9 . . . -175.3(3) no
C7 C6 C9 C8 . . . 0.5(2) no
O7 C7 C8 O8 . . . 2.0(6) no
O7 C7 C8 C9 . . . -175.2(3) no
C6 C7 C8 O8 . . . 177.6(3) no
C6 C7 C8 C9 . . . 0.4(2) no
O8 C8 C9 O9 . . . -1.3(6) no
O8 C8 C9 C6 . . . -177.4(4) no
C7 C8 C9 O9 . . . 175.7(3) no
C7 C8 C9 C6 . . . -0.5(2) no
O11 C11 C12 O12 . . . -1.5(6) no
O11 C11 C12 C13 . . . 175.3(3) no
C14 C11 C12 O12 . . . -178.2(3) no
C14 C11 C12 C13 . . . -1.4(2) no
O11 C11 C14 O14 . . . 2.3(6) no
O11 C11 C14 C13 . . . -175.1(3) no
C12 C11 C14 O14 . . . 178.8(3) no
C12 C11 C14 C13 . . . 1.4(2) no
O12 C12 C13 O13 . . . 1.5(6) no
O12 C12 C13 C14 . . . 178.3(3) no
C11 C12 C13 O13 . . . -175.4(4) no
C11 C12 C13 C14 . . . 1.4(2) no
O13 C13 C14 O14 . . . -1.9(6) no
O13 C13 C14 C11 . . . 175.5(4) no
C12 C13 C14 O14 . . . -178.7(3) no
C12 C13 C14 C11 . . . -1.4(2) no
